data_7020654
loop_
_publ_author_name
'Grzechnik, Andrzej'
'Khaidukov, Nicholas'
'Friese, Karen'

_publ_section_title
;
 Crystal structures and stability of trigonal KLnF4 fluorides (Ln = Y, Ho,
 Er, Tm, Yb).
;
_journal_issue 2
_journal_name_full 'Dalton transactions (Cambridge, England : 2003)'
_journal_page_first 441
_journal_page_last 447
_journal_paper_doi 10.1039/c2dt31483e
_journal_volume 42
_journal_year 2013
_chemical_formula_sum 'F4 K Tm'
_chemical_formula_weight 426
_chemical_name_systematic ' ?'
_space_group_IT_number 145
_symmetry_cell_setting trigonal
_symmetry_Int_Tables_number 145
_symmetry_space_group_name_Hall 'P 32'
_symmetry_space_group_name_H-M 'P 32'
_cell_angle_alpha 90
_cell_angle_beta 90
_cell_angle_gamma 120
_cell_formula_units_Z 18
_cell_length_a 14.087(2)
_cell_length_b 14.087(2)
_cell_length_c 10.1460(10)
_cell_measurement_temperature 293
_cell_volume 1743.7(4)
_diffrn_ambient_temperature 293
_diffrn_measured_fraction_theta_full 0.99
_diffrn_measured_fraction_theta_max 0
_diffrn_radiation_probe x-ray
_diffrn_radiation_wavelength 0.4
_diffrn_reflns_av_R_equivalents 0.0413
_diffrn_reflns_av_sigmaI/netI 0.0321
_diffrn_reflns_limit_h_max 29
_diffrn_reflns_limit_h_min -30
_diffrn_reflns_limit_k_max 30
_diffrn_reflns_limit_k_min -30
_diffrn_reflns_limit_l_max 22
_diffrn_reflns_limit_l_min -22
_diffrn_reflns_number 100309
_diffrn_reflns_theta_full 25.84
_diffrn_reflns_theta_max 25.85
_diffrn_reflns_theta_min 0.94
_exptl_absorpt_coefficient_mu 5.241
_exptl_crystal_density_diffrn 4.8671
_exptl_crystal_F_000 2232
_exptl_crystal_size_max 0.12
_exptl_crystal_size_mid 0.07
_exptl_crystal_size_min 0.05
_refine_diff_density_max 3.49
_refine_diff_density_min -3.37
_refine_ls_abs_structure_details ' 24331 of Friedel pairs used in the refinement'
_refine_ls_abs_structure_Flack 0
_refine_ls_extinction_coef 5200(400)
_refine_ls_extinction_method 'B-C type 1 Gaussian isotropic (Becker & Coppens, 1974)'
_refine_ls_goodness_of_fit_gt 1.73
_refine_ls_goodness_of_fit_ref 1.71
_refine_ls_number_constraints 1
_refine_ls_number_parameters 231
_refine_ls_number_reflns 24992
_refine_ls_number_restraints 0
_refine_ls_R_factor_all 0.0310
_refine_ls_R_factor_gt 0.0301
_refine_ls_shift/su_max 0.0427
_refine_ls_shift/su_mean 0.0086
_refine_ls_structure_factor_coef F
_refine_ls_weighting_details w=1/(\s^2^(F)+0.0001F^2^)
_refine_ls_weighting_scheme sigma
_refine_ls_wR_factor_gt 0.0385
_refine_ls_wR_factor_ref 0.0386
_reflns_number_gt 24255
_reflns_number_total 24992
_reflns_threshold_expression I>3\s(I)
_cod_data_source_file c2dt31483e.txt
_cod_data_source_block III
_cod_depositor_comments
;
The following automatic conversions were performed:

'_diffrn_radiation_probe' value 'X-ray' changed to 'x-ray' according
to /home/saulius/struct/CIF-dictionaries/cif_core.dic dictionary
named 'cif_core.dic' version 2.4.2 from 2011-04-26.

Automatic conversion script
Id: cif_fix_values 1891 2012-01-12 08:04:46Z andrius 
;
_cod_original_formula_sum 'F4 K1 Tm1'
_cod_database_code 7020654

loop_
_symmetry_equiv_pos_site_id
_symmetry_equiv_pos_as_xyz
1 x,y,z
2 -y,x-y,z+2/3
3 -x+y,-x,z+1/3

loop_
_atom_site_label
_atom_site_type_symbol
_atom_site_fract_x
_atom_site_fract_y
_atom_site_fract_z
_atom_site_adp_type
_atom_site_U_iso_or_equiv
_atom_site_symmetry_multiplicity
_atom_site_occupancy
_atom_site_calc_flag
Tm1 Tm 0.12764(4) 0.88686(4) 0.66930(5) Uani 0.00854(8) 3 1 d
Tm2 Tm 0.28098(4) 0.73088(4) 0.67972(5) Uani 0.00683(8) 3 1 d
Tm3 Tm 0.77849(4) 0.20520(4) 0.66356(4) Uani 0.00623(6) 3 1 d
Tm4 Tm 0.94085(6) 0.05764(6) 0.67311(8) Uani 0.00832(8) 3 1 d
Tm5 Tm 0.45217(6) 0.54475(6) 0.67551(4) Uani 0.00666(6) 3 1 d
Tm6 Tm 0.60485(4) 0.38809(4) 0.66008(4) Uani 0.00624(8) 3 1 d
K7 K 0.26504(19) 0.22064(19) 0.6510(2) Uani 0.0169(5) 3 1 d
K8 K 0.7811(2) 0.7188(2) 0.6814(2) Uani 0.0214(6) 3 1 d
K9 K 0.6068(2) 0.87666(16) 0.65505(17) Uani 0.0152(5) 3 1 d
K10 K 0.1039(2) 0.3920(2) 0.6833(2) Uani 0.0182(6) 3 1 d
K11 K 0.45351(19) 0.06488(19) 0.68443(18) Uani 0.0183(5) 3 1 d
K12 K 0.9447(2) 0.55911(19) 0.6549(2) Uani 0.0185(6) 3 1 d
F1 F 0.1340(4) 0.9396(4) 0.8845(4) Uani 0.0190(11) 3 1 d
F2 F 0.0712(3) 0.8783(3) 0.4580(4) Uani 0.0149(9) 3 1 d
F3 F 0.2087(4) 0.5951(3) 0.5294(4) Uani 0.0217(7) 3 1 d
F4 F 0.3375(5) 0.7291(3) 0.3462(6) Uani 0.0315(7) 3 1 d
F5 F 0.7366(3) 0.2044(4) 0.4468(4) Uani 0.0149(9) 3 1 d
F6 F 0.7911(4) 0.2707(4) 0.8717(4) Uani 0.0190(11) 3 1 d
F7 F 0.0083(4) 0.0603(3) 0.3377(5) Uani 0.0315(7) 3 1 d
F8 F -0.1255(3) -0.0729(3) 1.5168(4) Uani 0.0217(7) 3 1 d
F9 F 0.3947(3) 0.5392(3) 0.4648(4) Uani 0.0149(9) 3 1 d
F10 F 0.4609(5) 0.5942(4) 0.8912(4) Uani 0.0190(11) 3 1 d
F11 F 0.5450(4) 0.2867(3) 0.4740(4) Uani 0.0217(7) 3 1 d
F12 F -0.2698(5) -0.6070(3) 1.3294(6) Uani 0.0315(7) 3 1 d
F13 F 0.7687(4) 0.7317(3) 0.9380(4) Uani 0.0170(7) 3 1 d
F14 F 0.8109(4) 0.7241(3) 0.4293(5) Uani 0.0174(9) 3 1 d
F15 F 0.2503(3) 0.2258(3) 0.3962(4) Uani 0.0161(7) 3 1 d
F16 F 0.8065(4) 0.0739(4) 1.5735(4) Uani 0.0143(8) 3 1 d
F17 F 0.1331(4) 0.3930(3) 0.4342(4) Uani 0.0174(9) 3 1 d
F18 F 0.0930(3) 0.4030(3) 0.9398(4) Uani 0.0170(7) 3 1 d
F19 F 0.1512(3) 0.7534(3) 0.5782(4) Uani 0.0143(8) 3 1 d
F20 F 0.5879(3) 0.8837(3) 0.3982(4) Uani 0.0161(7) 3 1 d
F21 F 0.9366(3) 0.5724(3) 0.4017(4) Uani 0.0161(7) 3 1 d
F22 F -0.5311(3) 0.4113(4) 1.5780(4) Uani 0.0143(8) 3 1 d
F23 F 0.4834(4) 0.0667(3) 1.4339(4) Uani 0.0174(9) 3 1 d
F24 F 0.4513(3) 0.0869(3) 0.9442(4) Uani 0.0170(7) 3 1 d

loop_
_atom_site_aniso_label
_atom_site_aniso_type_symbol
_atom_site_aniso_U_11
_atom_site_aniso_U_22
_atom_site_aniso_U_33
_atom_site_aniso_U_12
_atom_site_aniso_U_13
_atom_site_aniso_U_23
Tm1 Tm 0.00950(9) 0.01101(9) 0.00864(10) 0.00777(8) -0.00017(9) 0.00028(9)
Tm2 Tm 0.00708(11) 0.00668(9) 0.00787(13) 0.00429(7) 0.00132(8) 0.00083(7)
Tm3 Tm 0.00648(8) 0.00655(8) 0.00648(8) 0.00386(6) -0.00119(6) -0.00057(6)
Tm4 Tm 0.00857(10) 0.00844(9) 0.00994(12) 0.00575(8) 0.00279(8) 0.00250(8)
Tm5 Tm 0.00683(7) 0.00752(7) 0.00735(8) 0.00487(6) 0.00017(8) 0.00030(8)
Tm6 Tm 0.00600(9) 0.00676(9) 0.00726(10) 0.00417(9) -0.00020(7) -0.00017(7)
K7 K 0.0265(7) 0.0152(6) 0.0111(5) 0.0120(5) -0.0039(5) -0.0038(4)
K8 K 0.0144(6) 0.0314(10) 0.0156(7) 0.0094(6) -0.0040(5) -0.0086(6)
K9 K 0.0266(8) 0.0106(6) 0.0093(4) 0.0099(6) 0.0007(5) -0.0024(3)
K10 K 0.0169(6) 0.0235(8) 0.0110(5) 0.0077(6) 0.0006(5) 0.0002(6)
K11 K 0.0171(7) 0.0199(7) 0.0163(5) 0.0080(5) 0.0023(5) -0.0083(5)
K12 K 0.0331(9) 0.0151(6) 0.0118(5) 0.0153(6) -0.0025(6) -0.0027(4)
F1 F 0.0298(17) 0.0242(13) 0.0108(9) 0.0195(13) -0.0020(8) -0.0081(8)
F2 F 0.0170(10) 0.0168(12) 0.0132(9) 0.0102(9) -0.0063(7) -0.0013(7)
F3 F 0.0237(7) 0.0204(10) 0.0210(6) 0.0110(9) 0.0027(8) -0.0107(6)
F4 F 0.0367(11) 0.0047(4) 0.0401(8) 0.0007(8) 0.0008(8) -0.0008(10)
F5 F 0.0170(10) 0.0168(12) 0.0132(9) 0.0102(9) -0.0063(7) -0.0013(7)
F6 F 0.0298(17) 0.0242(13) 0.0108(9) 0.0195(13) -0.0020(8) -0.0081(8)
F7 F 0.0367(11) 0.0047(4) 0.0401(8) 0.0007(8) 0.0008(8) -0.0008(10)
F8 F 0.0237(7) 0.0204(10) 0.0210(6) 0.0110(9) 0.0027(8) -0.0107(6)
F9 F 0.0170(10) 0.0168(12) 0.0132(9) 0.0102(9) -0.0063(7) -0.0013(7)
F10 F 0.0298(17) 0.0242(13) 0.0108(9) 0.0195(13) -0.0020(8) -0.0081(8)
F11 F 0.0237(7) 0.0204(10) 0.0210(6) 0.0110(9) 0.0027(8) -0.0107(6)
F12 F 0.0367(11) 0.0047(4) 0.0401(8) 0.0007(8) 0.0008(8) -0.0008(10)
F13 F 0.0200(8) 0.0148(9) 0.0184(9) 0.0103(8) 0.0045(8) -0.0023(8)
F14 F 0.0254(13) 0.0074(9) 0.0144(10) 0.0045(8) 0.0088(10) -0.0028(7)
F15 F 0.0156(9) 0.0177(8) 0.0187(9) 0.0110(7) 0.0014(8) 0.0016(8)
F16 F 0.0174(10) 0.0178(10) 0.0147(10) 0.0139(9) -0.0078(8) -0.0049(8)
F17 F 0.0254(13) 0.0074(9) 0.0144(10) 0.0045(8) 0.0088(10) -0.0028(7)
F18 F 0.0200(8) 0.0148(9) 0.0184(9) 0.0103(8) 0.0045(8) -0.0023(8)
F19 F 0.0174(10) 0.0178(10) 0.0147(10) 0.0139(9) -0.0078(8) -0.0049(8)
F20 F 0.0156(9) 0.0177(8) 0.0187(9) 0.0110(7) 0.0014(8) 0.0016(8)
F21 F 0.0156(9) 0.0177(8) 0.0187(9) 0.0110(7) 0.0014(8) 0.0016(8)
F22 F 0.0174(10) 0.0178(10) 0.0147(10) 0.0139(9) -0.0078(8) -0.0049(8)
F23 F 0.0254(13) 0.0074(9) 0.0144(10) 0.0045(8) 0.0088(10) -0.0028(7)
F24 F 0.0200(8) 0.0148(9) 0.0184(9) 0.0103(8) 0.0045(8) -0.0023(8)

loop_
_atom_type_symbol
_atom_type_scat_dispersion_real
_atom_type_scat_dispersion_imag
_atom_type_scat_source
F 0.0032 0.0029 'International Tables Vol C tables 4.2.6.8 and 6.1.1.1'
K 0.0760 0.0798 'International Tables Vol C tables 4.2.6.8 and 6.1.1.1'
Tm -0.6440 1.9847 'International Tables Vol C tables 4.2.6.8 and 6.1.1.1'

loop_
_geom_bond_atom_site_label_1
_geom_bond_atom_site_label_2
_geom_bond_site_symmetry_2
_geom_bond_distance
Tm1 F1 . 2.294(4)
Tm1 F2 . 2.269(4)
Tm1 F7 3_565 2.212(8)
Tm1 F13 2_664 2.153(4)
Tm1 F15 3_565 2.136(4)
Tm1 F17 3_565 2.251(7)
Tm1 F19 . 2.264(5)
Tm2 F3 . 2.252(4)
Tm2 F3 3_565 2.261(5)
Tm2 F4 3_565 2.204(9)
Tm2 F9 3_565 2.206(4)
Tm2 F10 2_664 2.217(5)
Tm2 F17 3_565 2.263(7)
Tm2 F19 . 2.255(5)
Tm3 F5 . 2.276(4)
Tm3 F6 . 2.276(4)
Tm3 F12 3_654 2.228(9)
Tm3 F14 3_665 2.256(7)
Tm3 F16 1_554 2.268(6)
Tm3 F21 3_665 2.131(4)
Tm3 F24 2_654 2.159(5)
Tm4 F1 2_764 2.199(5)
Tm4 F2 3_555 2.205(4)
Tm4 F7 3_655 2.183(8)
Tm4 F8 1_654 2.247(4)
Tm4 F8 3_654 2.261(4)
Tm4 F14 3_665 2.265(7)
Tm4 F16 1_554 2.256(6)
Tm5 F4 3_565 2.213(9)
Tm5 F9 . 2.273(4)
Tm5 F10 . 2.281(4)
Tm5 F18 2_664 2.160(4)
Tm5 F20 3_565 2.133(4)
Tm5 F22 1_654 2.238(6)
Tm5 F23 3_664 2.273(7)
Tm6 F5 3_665 2.215(5)
Tm6 F6 2_654 2.192(5)
Tm6 F11 . 2.260(4)
Tm6 F11 3_665 2.240(5)
Tm6 F12 3_654 2.192(8)
Tm6 F22 1_654 2.257(6)
Tm6 F23 3_664 2.258(6)
K7 F1 2_664 2.899(7)
K7 F5 3_665 2.918(7)
K7 F7 3_555 3.126(5)
K7 F13 2_654 2.653(8)
K7 F15 . 2.598(5)
K7 F16 3_664 2.626(5)
K7 F20 3_565 2.638(6)
K7 F22 1_654 2.880(4)
K8 F2 3_565 3.007(6)
K8 F6 2_654 2.900(7)
K8 F8 1_664 3.044(5)
K8 F13 . 2.622(5)
K8 F14 . 2.587(5)
K8 F15 3_665 2.594(7)
K8 F18 2_664 2.533(6)
K8 F23 3_664 2.950(5)
K9 F2 3_565 2.887(7)
K9 F4 3_565 3.034(6)
K9 F10 2_664 2.935(7)
K9 F16 1_564 2.916(4)
K9 F18 2_664 2.610(7)
K9 F19 3_565 2.628(5)
K9 F20 . 2.626(5)
K9 F21 3_675 2.583(6)
K10 F1 2_664 2.866(8)
K10 F3 . 2.930(5)
K10 F9 3_565 2.999(6)
K10 F14 3_565 2.891(5)
K10 F17 . 2.560(5)
K10 F18 . 2.616(4)
K10 F20 3_565 2.620(7)
K10 F24 2_554 2.622(6)
K11 F5 3_665 2.870(6)
K11 F10 2_654 2.832(8)
K11 F12 3_654 2.927(6)
K11 F13 2_654 2.567(6)
K11 F17 3_555 2.885(5)
K11 F21 3_665 2.629(8)
K11 F23 1_554 2.574(5)
K11 F24 . 2.656(5)
K12 F6 2_654 3.041(7)
K12 F9 3_665 2.937(7)
K12 F11 3_665 2.921(6)
K12 F15 3_665 2.608(6)
K12 F19 1_655 2.931(4)
K12 F21 . 2.583(5)
K12 F22 3_554 2.629(5)
K12 F24 2_654 2.588(7)
F1 F7 2_565 3.051(8)
F1 F7 3_565 2.723(8)
F1 F8 2_564 3.170(6)
F1 F14 2_665 2.959(6)
F1 F15 3_565 2.940(6)
F1 F16 3_674 3.107(6)
F1 F17 3_565 2.724(10)
F2 F7 3_565 2.781(8)
F2 F8 2_563 2.946(6)
F2 F13 2_664 2.951(5)
F2 F16 2_553 3.014(6)
F2 F19 . 2.799(8)
F3 F4 . 2.623(6)
F3 F4 3_565 2.723(9)
F3 F9 . 3.158(8)
F3 F9 3_565 2.899(6)
F3 F17 . 2.673(6)
F3 F19 . 2.771(8)
F4 F9 2_664 2.800(7)
F4 F10 2_664 2.725(8)
F4 F10 3_564 3.043(7)
F4 F18 3_564 2.820(8)
F4 F20 . 3.128(7)
F5 F12 1_664 2.955(8)
F5 F12 3_654 2.773(9)
F5 F16 1_554 2.795(8)
F5 F22 2_663 2.918(6)
F5 F23 1_554 3.096(6)
F5 F24 2_654 2.904(6)
F6 F11 2_655 2.913(6)
F6 F11 3_665 3.075(9)
F6 F12 3_654 2.782(9)
F6 F14 3_665 2.735(10)
F6 F21 3_665 2.975(6)
F6 F23 2_654 3.085(6)
F6 F24 2_654 3.071(6)
F7 F8 1_554 2.615(6)
F7 F8 2_553 2.692(8)
F7 F13 3_564 2.864(9)
F7 F15 . 3.076(6)
F8 F14 1_446 2.685(6)
F8 F16 1_455 2.740(8)
F9 F18 2_664 2.941(5)
F9 F19 2_664 3.024(6)
F9 F20 3_565 3.159(6)
F9 F22 1_654 2.747(8)
F10 F17 2_665 2.959(6)
F10 F19 3_565 3.119(6)
F10 F20 3_565 2.940(6)
F10 F23 3_664 2.764(10)
F11 F12 1_664 2.700(7)
F11 F12 3_654 2.621(9)
F11 F22 1_654 2.688(8)
F11 F23 1_554 2.799(7)
F12 F21 1_446 2.834(6)
F12 F24 3_555 3.127(9)
F13 F17 2_665 2.864(8)
F14 F16 2_653 2.477(7)
F14 F24 3_664 2.911(6)
F15 F19 2_664 2.891(8)
F16 F21 3_666 2.853(8)
F17 F19 2_664 2.478(7)
F18 F23 2_554 2.863(7)
F20 F22 2_673 2.898(8)
F22 F23 3_565 2.468(6)

loop_
_jana_cell_twin_matrix_id
_jana_cell_twin_volume_fraction
_jana_cell_twin_matrix_1_1
_jana_cell_twin_matrix_1_2
_jana_cell_twin_matrix_1_3
_jana_cell_twin_matrix_2_1
_jana_cell_twin_matrix_2_2
_jana_cell_twin_matrix_2_3
_jana_cell_twin_matrix_3_1
_jana_cell_twin_matrix_3_2
_jana_cell_twin_matrix_3_3
1 0.4953(10) 1 0 0 0 1 0 0 0 1
2 0 -1 0 0 0 -1 0 0 0 -1
3 0 1 -1 0 0 -1 0 0 0 -1
4 0.5047(10) -1 1 0 0 1 0 0 0 -1
